data_4126348
loop_
_publ_author_name
'Sakaguchi, Hironobu'
'Uetake, Yuta'
'Ohashi, Masato'
'Niwa, Takashi'
'Ogoshi, Sensuke'
'Hosoya, Takamitsu'

_publ_section_title
;
 Copper-Catalyzed Regioselective Monodefluoroborylation of
 Polyfluoroalkenes En Route to Diverse Fluoroalkenes.
;
_journal_name_full 'Journal of the American Chemical Society'
_journal_paper_doi 10.1021/jacs.7b08343
_journal_year 2017
_chemical_formula_moiety 'C29 H36 Cu F3 N2'
_chemical_formula_sum 'C29 H36 Cu F3 N2'
_chemical_formula_weight 533.16
_space_group_crystal_system monoclinic
_space_group_IT_number 14
_space_group_name_Hall '-P 2ybc'
_space_group_name_H-M_alt 'P 1 21/c 1'
_symmetry_space_group_name_Hall '-P 2ybc'
_symmetry_space_group_name_H-M 'P 1 21/c 1'
_atom_sites_solution_hydrogens geom
_atom_sites_solution_primary direct
_atom_sites_solution_secondary difmap
_cell_angle_alpha 90.0000
_cell_angle_beta 95.754(10)
_cell_angle_gamma 90.0000
_cell_formula_units_Z 4
_cell_length_a 11.811(2)
_cell_length_b 12.446(3)
_cell_length_c 19.352(4)
_cell_measurement_reflns_used 4254
_cell_measurement_temperature 273
_cell_measurement_theta_max 27.49
_cell_measurement_theta_min 3.07
_cell_volume 2830.4(10)
_computing_cell_refinement DTREK
_computing_data_collection DTREK
_computing_data_reduction DTREK
_computing_molecular_graphics 'CrystalStructure 4.2.2'
_computing_publication_material 'CrystalStructure 4.2.2 (Rigaku, 2016)'
_computing_structure_refinement 'SHELXL Version 2016/4 (Sheldrick, 2008)'
_computing_structure_solution 'SIR92 (Altomare, et al., 1994)'
_diffrn_ambient_temperature 173
_diffrn_detector_area_resol_mean 13.653
_diffrn_measured_fraction_theta_full 0.998
_diffrn_measured_fraction_theta_max 0.998
_diffrn_measurement_device_type 'Rigaku XtaLAB mini'
_diffrn_measurement_method \w
_diffrn_radiation_type 'Mo K\a'
_diffrn_radiation_wavelength 0.71075
_diffrn_reflns_av_R_equivalents 0.1186
_diffrn_reflns_Laue_measured_fraction_full 0.998
_diffrn_reflns_Laue_measured_fraction_max 0.998
_diffrn_reflns_limit_h_max 14
_diffrn_reflns_limit_h_min -14
_diffrn_reflns_limit_k_max 14
_diffrn_reflns_limit_k_min -14
_diffrn_reflns_limit_l_max 23
_diffrn_reflns_limit_l_min -23
_diffrn_reflns_number 29743
_diffrn_reflns_point_group_measured_fraction_full 0.998
_diffrn_reflns_point_group_measured_fraction_max 0.998
_diffrn_reflns_theta_full 25.000
_diffrn_reflns_theta_max 25.000
_diffrn_reflns_theta_min 3.070
_diffrn_standards_number 0
_exptl_absorpt_coefficient_mu 0.810
_exptl_absorpt_correction_T_max 0.922
_exptl_absorpt_correction_T_min 0.824
_exptl_absorpt_correction_type numerical
_exptl_absorpt_process_details 'NUMABS (Rigaku, 1999)'
_exptl_crystal_colour colorless
_exptl_crystal_density_diffrn 1.251
_exptl_crystal_density_method 'not measured'
_exptl_crystal_description prism
_exptl_crystal_F_000 1120.00
_exptl_crystal_size_max 0.100
_exptl_crystal_size_mid 0.100
_exptl_crystal_size_min 0.100
_refine_diff_density_max 0.37
_refine_diff_density_min -0.34
_refine_ls_extinction_method none
_refine_ls_goodness_of_fit_ref 1.092
_refine_ls_hydrogen_treatment constr
_refine_ls_number_parameters 324
_refine_ls_number_reflns 4979
_refine_ls_number_restraints 0
_refine_ls_R_factor_all 0.1252
_refine_ls_R_factor_gt 0.0723
_refine_ls_shift/su_max 0.001
_refine_ls_structure_factor_coef Fsqd
_refine_ls_weighting_details 'w = 1/[\s^2^(Fo^2^)+(0.0406P)^2^+3.2459P] where P=(Fo^2^+2Fc^2^)/3'
_refine_ls_weighting_scheme calc
_refine_ls_wR_factor_gt 0.1320
_refine_ls_wR_factor_ref 0.1535
_reflns_Friedel_coverage 0.000
_reflns_number_gt 3112
_reflns_number_total 4979
_reflns_threshold_expression F^2^>2.0\s(F^2^)
_cod_data_source_file ja7b08343_si_002.cif
_cod_data_source_block 20170706
_cod_original_cell_volume 2830.2(10)
_cod_database_code 4126348

loop_
_space_group_symop_id
_space_group_symop_operation_xyz
1 +X,+Y,+Z
2 -X,1/2+Y,1/2-Z
3 -X,-Y,-Z
4 +X,-1/2-Y,-1/2+Z

loop_
_atom_site_label
_atom_site_type_symbol
_atom_site_fract_x
_atom_site_fract_y
_atom_site_fract_z
_atom_site_U_iso_or_equiv
_atom_site_adp_type
_atom_site_occupancy
_atom_site_site_symmetry_order
_atom_site_calc_flag
_atom_site_refinement_flags_posn
_atom_site_refinement_flags_adp
CU1 Cu 0.27871(5) 0.25721(5) 0.72694(3) 0.0397(2) Uani 1 1 d . .
F2 F 0.2391(3) 0.1565(3) 0.85658(18) 0.0871(13) Uani 1 1 d . .
F3 F 0.1456(4) 0.4186(4) 0.8174(2) 0.0966(14) Uani 1 1 d . .
F5 F 0.1171(3) 0.3147(4) 0.90361(19) 0.1053(16) Uani 1 1 d . .
N4 N 0.3373(3) 0.1889(3) 0.5888(2) 0.0353(10) Uani 1 1 d . .
N36 N 0.2582(3) 0.3429(3) 0.5873(2) 0.0351(10) Uani 1 1 d . .
C7 C 0.2993(4) 0.2641(4) 0.6316(3) 0.0355(12) Uani 1 1 d . .
C8 C 0.2286(5) 0.2502(5) 0.8172(3) 0.0478(13) Uani 1 1 d . .
C9 C 0.0886(5) 0.4368(4) 0.6183(3) 0.0450(14) Uani 1 1 d . .
C10 C 0.5517(5) -0.0232(4) 0.6332(3) 0.0534(16) Uani 1 1 d . .
H10 H 0.631141 -0.034805 0.632986 0.064 Uiso 1 1 calc R U
C11 C 0.3884(4) 0.0874(4) 0.6115(3) 0.0382(13) Uani 1 1 d . .
C12 C 0.5053(4) 0.0755(4) 0.6118(3) 0.0413(13) Uani 1 1 d . .
C13 C 0.3194(4) 0.2200(4) 0.5199(3) 0.0417(13) Uani 1 1 d . .
H13 H 0.339310 0.180418 0.480944 0.050 Uiso 1 1 calc R U
C14 C 0.1897(5) 0.0197(5) 0.6324(3) 0.0559(16) Uani 1 1 d . .
H14 H 0.172180 0.098046 0.627326 0.067 Uiso 1 1 calc R U
C15 C 0.2747(5) 0.5283(4) 0.6257(3) 0.0466(15) Uani 1 1 d . .
C16 C 0.2686(4) 0.3164(4) 0.5185(3) 0.0410(13) Uani 1 1 d . .
H16 H 0.244636 0.358157 0.478622 0.049 Uiso 1 1 calc R U
C17 C 0.3173(5) 0.0062(4) 0.6336(3) 0.0472(14) Uani 1 1 d . .
C18 C 0.2054(5) 0.4385(4) 0.6103(3) 0.0390(13) Uani 1 1 d . .
C19 C 0.3984(5) 0.5305(5) 0.6140(3) 0.0554(16) Uani 1 1 d . .
H19 H 0.420858 0.456430 0.600603 0.066 Uiso 1 1 calc R U
C20 C 0.5796(5) 0.1676(5) 0.5925(3) 0.0535(15) Uani 1 1 d . .
H20 H 0.530588 0.219188 0.563352 0.064 Uiso 1 1 calc R U
C21 C 0.1680(5) 0.3205(6) 0.8443(3) 0.0650(18) Uani 1 1 d . .
C22 C 0.4845(6) -0.1035(5) 0.6545(3) 0.0652(18) Uani 1 1 d . .
H22 H 0.517714 -0.170208 0.669368 0.078 Uiso 1 1 calc R U
C23 C 0.6755(5) 0.1303(6) 0.5500(4) 0.076(2) Uani 1 1 d . .
H23A H 0.716589 0.193004 0.534812 0.115 Uiso 1 1 calc R U
H23B H 0.642885 0.089902 0.509352 0.115 Uiso 1 1 calc R U
H23C H 0.728263 0.084075 0.578895 0.115 Uiso 1 1 calc R U
C24 C 0.0412(6) 0.5284(5) 0.6435(3) 0.0626(18) Uani 1 1 d . .
H24 H -0.037930 0.529985 0.648724 0.075 Uiso 1 1 calc R U
C25 C 0.0157(5) 0.3391(5) 0.5981(3) 0.0565(16) Uani 1 1 d . .
H25 H 0.066029 0.284395 0.578870 0.068 Uiso 1 1 calc R U
C26 C 0.3705(6) -0.0889(4) 0.6547(3) 0.0596(17) Uani 1 1 d . .
H26 H 0.325798 -0.146041 0.669791 0.071 Uiso 1 1 calc R U
C27 C 0.2196(6) 0.6182(5) 0.6503(4) 0.0677(19) Uani 1 1 d . .
H27 H 0.262269 0.682129 0.659946 0.081 Uiso 1 1 calc R U
C28 C 0.1070(6) 0.6178(5) 0.6611(4) 0.071(2) Uani 1 1 d . .
H28 H 0.074129 0.678867 0.680704 0.085 Uiso 1 1 calc R U
C29 C -0.0330(6) 0.2888(6) 0.6599(3) 0.080(2) Uani 1 1 d . .
H29A H -0.069154 0.220205 0.646040 0.120 Uiso 1 1 calc R U
H29B H -0.089715 0.337244 0.676676 0.120 Uiso 1 1 calc R U
H29C H 0.028281 0.276406 0.697077 0.120 Uiso 1 1 calc R U
C30 C 0.4736(6) 0.5627(6) 0.6798(4) 0.095(3) Uani 1 1 d . .
H30A H 0.553816 0.559233 0.670952 0.142 Uiso 1 1 calc R U
H30B H 0.460296 0.513351 0.717603 0.142 Uiso 1 1 calc R U
H30C H 0.454938 0.636145 0.692953 0.142 Uiso 1 1 calc R U
C31 C 0.4199(6) 0.6065(6) 0.5550(4) 0.083(2) Uani 1 1 d . .
H31A H 0.501195 0.606826 0.548778 0.125 Uiso 1 1 calc R U
H31B H 0.395812 0.679249 0.566291 0.125 Uiso 1 1 calc R U
H31C H 0.376395 0.582376 0.512016 0.125 Uiso 1 1 calc R U
C32 C 0.6296(6) 0.2273(6) 0.6578(4) 0.087(2) Uani 1 1 d . .
H32A H 0.676166 0.287551 0.644362 0.131 Uiso 1 1 calc R U
H32B H 0.676983 0.177963 0.687670 0.131 Uiso 1 1 calc R U
H32C H 0.567670 0.254589 0.682986 0.131 Uiso 1 1 calc R U
C33 C 0.1270(6) -0.0379(7) 0.5715(4) 0.092(3) Uani 1 1 d . .
H33A H 0.044902 -0.028051 0.572528 0.138 Uiso 1 1 calc R U
H33B H 0.145231 -0.114722 0.574203 0.138 Uiso 1 1 calc R U
H33C H 0.150257 -0.008376 0.528125 0.138 Uiso 1 1 calc R U
C34 C 0.1484(6) -0.0180(6) 0.7000(4) 0.089(2) Uani 1 1 d . .
H34A H 0.067341 -0.001041 0.700040 0.133 Uiso 1 1 calc R U
H34B H 0.191612 0.018560 0.739032 0.133 Uiso 1 1 calc R U
H34C H 0.159412 -0.095773 0.704664 0.133 Uiso 1 1 calc R U
C35 C -0.0809(7) 0.3649(7) 0.5409(4) 0.124(4) Uani 1 1 d . .
H35A H -0.049202 0.400721 0.502068 0.186 Uiso 1 1 calc R U
H35B H -0.136473 0.412302 0.559774 0.186 Uiso 1 1 calc R U
H35C H -0.118374 0.298051 0.524563 0.186 Uiso 1 1 calc R U

loop_
_atom_site_aniso_label
_atom_site_aniso_U_11
_atom_site_aniso_U_22
_atom_site_aniso_U_33
_atom_site_aniso_U_23
_atom_site_aniso_U_13
_atom_site_aniso_U_12
CU1 0.0432(4) 0.0426(4) 0.0342(3) -0.0002(3) 0.0082(3) -0.0025(3)
F2 0.112(3) 0.103(3) 0.051(2) 0.025(2) 0.030(2) 0.023(3)
F3 0.090(3) 0.111(3) 0.090(3) -0.012(3) 0.013(2) 0.046(3)
F5 0.072(3) 0.196(5) 0.051(2) -0.007(3) 0.019(2) 0.047(3)
N4 0.037(2) 0.033(2) 0.037(3) 0.000(2) 0.012(2) -0.0024(19)
N36 0.038(3) 0.027(2) 0.041(3) 0.003(2) 0.007(2) -0.0053(19)
C7 0.033(3) 0.033(3) 0.042(3) -0.001(3) 0.009(2) -0.009(2)
C8 0.049(3) 0.058(4) 0.036(3) -0.005(3) 0.003(2) 0.007(3)
C9 0.047(4) 0.046(3) 0.043(3) 0.004(3) 0.010(3) -0.002(3)
C10 0.046(4) 0.045(4) 0.068(4) -0.009(3) 0.004(3) 0.005(3)
C11 0.045(3) 0.031(3) 0.040(3) -0.004(2) 0.012(3) -0.004(2)
C12 0.039(3) 0.039(3) 0.047(3) -0.007(3) 0.007(3) -0.001(2)
C13 0.048(3) 0.046(3) 0.033(3) -0.005(3) 0.016(3) -0.005(3)
C14 0.054(4) 0.041(3) 0.076(5) 0.001(3) 0.021(3) -0.018(3)
C15 0.051(4) 0.031(3) 0.058(4) 0.004(3) 0.004(3) -0.009(3)
C16 0.053(3) 0.045(3) 0.026(3) -0.003(3) 0.008(2) -0.003(3)
C17 0.045(4) 0.040(3) 0.057(4) -0.007(3) 0.009(3) -0.009(3)
C18 0.050(3) 0.030(3) 0.039(3) 0.006(2) 0.008(3) 0.002(2)
C19 0.052(4) 0.039(3) 0.075(5) 0.003(3) 0.009(3) -0.010(3)
C20 0.036(3) 0.064(4) 0.062(4) -0.002(3) 0.011(3) -0.005(3)
C21 0.048(4) 0.098(6) 0.048(4) 0.002(4) -0.003(3) 0.013(4)
C22 0.071(5) 0.038(4) 0.084(5) 0.004(3) 0.000(4) 0.002(3)
C23 0.057(4) 0.093(5) 0.084(5) 0.001(4) 0.024(4) -0.003(4)
C24 0.056(4) 0.063(4) 0.070(5) 0.003(4) 0.014(3) 0.015(3)
C25 0.045(4) 0.060(4) 0.067(4) -0.001(3) 0.023(3) -0.007(3)
C26 0.070(5) 0.028(3) 0.081(5) 0.004(3) 0.009(4) -0.010(3)
C27 0.081(5) 0.038(4) 0.084(5) 0.001(3) 0.009(4) -0.003(3)
C28 0.077(5) 0.047(4) 0.090(5) -0.011(4) 0.019(4) 0.018(4)
C29 0.073(5) 0.095(6) 0.071(5) 0.014(4) 0.004(4) -0.021(4)
C30 0.069(5) 0.119(7) 0.090(6) 0.015(5) -0.016(4) -0.019(5)
C31 0.090(6) 0.085(5) 0.078(5) 0.007(4) 0.022(4) -0.015(4)
C32 0.078(5) 0.087(5) 0.100(6) -0.017(5) 0.023(4) -0.048(4)
C33 0.045(4) 0.148(8) 0.084(6) -0.009(5) 0.011(4) -0.013(4)
C34 0.073(5) 0.115(6) 0.085(6) -0.012(5) 0.036(4) -0.034(5)
C35 0.119(7) 0.148(8) 0.094(6) 0.053(6) -0.040(6) -0.074(6)

loop_
_atom_type_symbol
_atom_type_description
_atom_type_scat_dispersion_real
_atom_type_scat_dispersion_imag
_atom_type_scat_source
C C 0.0033 0.0016
;
International Tables for Crystallography
(Vol. C, Tables 4.2.6.8 and 6.1.1.4)
;
H H 0.0000 0.0000
;
International Tables for Crystallography
(Vol. C, Table 6.1.1.4)
;
Cu Cu 0.3201 1.2651
;
International Tables for Crystallography
(Vol. C, Tables 4.2.6.8 and 6.1.1.4)
;
F F 0.0171 0.0103
;
International Tables for Crystallography
(Vol. C, Tables 4.2.6.8 and 6.1.1.4)
;
N N 0.0061 0.0033
;
International Tables for Crystallography
(Vol. C, Tables 4.2.6.8 and 6.1.1.4)
;

loop_
_geom_angle_atom_site_label_1
_geom_angle_atom_site_label_2
_geom_angle_atom_site_label_3
_geom_angle
C7 CU1 C8 169.3(2)
C7 N4 C13 111.6(4)
C7 N4 C11 124.7(4)
C13 N4 C11 123.7(4)
C7 N36 C16 111.9(4)
C7 N36 C18 122.8(4)
C16 N36 C18 125.2(4)
N4 C7 N36 103.4(4)
N4 C7 CU1 130.4(4)
N36 C7 CU1 125.2(4)
C21 C8 F2 111.9(5)
C21 C8 CU1 125.8(5)
F2 C8 CU1 121.5(4)
C24 C9 C18 117.7(5)
C24 C9 C25 120.9(5)
C18 C9 C25 121.4(5)
C22 C10 C12 120.8(6)
C22 C10 H10 119.6
C12 C10 H10 119.6
C12 C11 C17 123.1(5)
C12 C11 N4 118.6(4)
C17 C11 N4 118.3(5)
C11 C12 C10 117.2(5)
C11 C12 C20 121.3(5)
C10 C12 C20 121.4(5)
C16 C13 N4 107.1(4)
C16 C13 H13 126.4
N4 C13 H13 126.4
C33 C14 C17 111.6(5)
C33 C14 C34 110.6(5)
C17 C14 C34 111.1(6)
C33 C14 H14 107.8
C17 C14 H14 107.8
C34 C14 H14 107.8
C18 C15 C27 115.4(5)
C18 C15 C19 122.6(5)
C27 C15 C19 122.0(5)
C13 C16 N36 106.0(5)
C13 C16 H16 127.0
N36 C16 H16 127.0
C26 C17 C11 115.9(5)
C26 C17 C14 121.4(5)
C11 C17 C14 122.7(5)
C15 C18 C9 123.2(5)
C15 C18 N36 117.7(5)
C9 C18 N36 119.0(5)
C15 C19 C31 111.2(5)
C15 C19 C30 111.8(5)
C31 C19 C30 109.5(5)
C15 C19 H19 108.1
C31 C19 H19 108.1
C30 C19 H19 108.1
C12 C20 C32 110.5(5)
C12 C20 C23 112.3(5)
C32 C20 C23 110.1(5)
C12 C20 H20 107.9
C32 C20 H20 107.9
C23 C20 H20 107.9
C8 C21 F3 124.1(6)
C8 C21 F5 129.0(7)
F3 C21 F5 106.9(6)
C26 C22 C10 120.5(6)
C26 C22 H22 119.7
C10 C22 H22 119.7
C20 C23 H23A 109.5
C20 C23 H23B 109.5
H23A C23 H23B 109.5
C20 C23 H23C 109.5
H23A C23 H23C 109.5
H23B C23 H23C 109.5
C9 C24 C28 120.9(6)
C9 C24 H24 119.5
C28 C24 H24 119.5
C29 C25 C9 112.2(5)
C29 C25 C35 109.9(5)
C9 C25 C35 112.2(5)
C29 C25 H25 107.4
C9 C25 H25 107.4
C35 C25 H25 107.4
C22 C26 C17 122.4(6)
C22 C26 H26 118.8
C17 C26 H26 118.8
C28 C27 C15 122.7(6)
C28 C27 H27 118.6
C15 C27 H27 118.6
C27 C28 C24 119.9(6)
C27 C28 H28 120.0
C24 C28 H28 120.0
C25 C29 H29A 109.5
C25 C29 H29B 109.5
H29A C29 H29B 109.5
C25 C29 H29C 109.5
H29A C29 H29C 109.5
H29B C29 H29C 109.5
C19 C30 H30A 109.5
C19 C30 H30B 109.5
H30A C30 H30B 109.5
C19 C30 H30C 109.5
H30A C30 H30C 109.5
H30B C30 H30C 109.5
C19 C31 H31A 109.5
C19 C31 H31B 109.5
H31A C31 H31B 109.5
C19 C31 H31C 109.5
H31A C31 H31C 109.5
H31B C31 H31C 109.5
C20 C32 H32A 109.5
C20 C32 H32B 109.5
H32A C32 H32B 109.5
C20 C32 H32C 109.5
H32A C32 H32C 109.5
H32B C32 H32C 109.5
C14 C33 H33A 109.5
C14 C33 H33B 109.5
H33A C33 H33B 109.5
C14 C33 H33C 109.5
H33A C33 H33C 109.5
H33B C33 H33C 109.5
C14 C34 H34A 109.5
C14 C34 H34B 109.5
H34A C34 H34B 109.5
C14 C34 H34C 109.5
H34A C34 H34C 109.5
H34B C34 H34C 109.5
C25 C35 H35A 109.5
C25 C35 H35B 109.5
H35A C35 H35B 109.5
C25 C35 H35C 109.5
H35A C35 H35C 109.5
H35B C35 H35C 109.5

loop_
_geom_bond_atom_site_label_1
_geom_bond_atom_site_label_2
_geom_bond_distance
CU1 C7 1.887(5)
CU1 C8 1.901(5)
F2 C8 1.392(6)
F3 C21 1.343(8)
F5 C21 1.350(7)
N4 C7 1.356(6)
N4 C13 1.383(6)
N4 C11 1.450(6)
N36 C7 1.359(6)
N36 C16 1.389(6)
N36 C18 1.435(6)
C8 C21 1.276(8)
C9 C24 1.380(7)
C9 C18 1.404(7)
C9 C25 1.518(7)
C10 C22 1.366(8)
C10 C12 1.390(7)
C10 H10 0.9500
C11 C12 1.388(7)
C11 C17 1.407(7)
C12 C20 1.514(7)
C13 C16 1.341(7)
C13 H13 0.9500
C14 C33 1.509(8)
C14 C17 1.514(7)
C14 C34 1.515(8)
C14 H14 1.0000
C15 C18 1.400(7)
C15 C27 1.401(8)
C15 C19 1.502(7)
C16 H16 0.9500
C17 C26 1.383(8)
C19 C31 1.523(8)
C19 C30 1.531(9)
C19 H19 1.0000
C20 C32 1.531(8)
C20 C23 1.537(7)
C20 H20 1.0000
C22 C26 1.358(8)
C22 H22 0.9500
C23 H23A 0.9800
C23 H23B 0.9800
C23 H23C 0.9800
C24 C28 1.380(8)
C24 H24 0.9500
C25 C29 1.514(8)
C25 C35 1.541(9)
C25 H25 1.0000
C26 H26 0.9500
C27 C28 1.366(8)
C27 H27 0.9500
C28 H28 0.9500
C29 H29A 0.9800
C29 H29B 0.9800
C29 H29C 0.9800
C30 H30A 0.9800
C30 H30B 0.9800
C30 H30C 0.9800
C31 H31A 0.9800
C31 H31B 0.9800
C31 H31C 0.9800
C32 H32A 0.9800
C32 H32B 0.9800
C32 H32C 0.9800
C33 H33A 0.9800
C33 H33B 0.9800
C33 H33C 0.9800
C34 H34A 0.9800
C34 H34B 0.9800
C34 H34C 0.9800
C35 H35A 0.9800
C35 H35B 0.9800
C35 H35C 0.9800

loop_
_geom_torsion_atom_site_label_1
_geom_torsion_atom_site_label_2
_geom_torsion_atom_site_label_3
_geom_torsion_atom_site_label_4
_geom_torsion
C13 N4 C7 N36 -0.5(5)
C11 N4 C7 N36 -179.3(4)
C13 N4 C7 CU1 168.7(4)
C11 N4 C7 CU1 -10.2(7)
C16 N36 C7 N4 1.1(5)
C18 N36 C7 N4 177.9(4)
C16 N36 C7 CU1 -168.9(3)
C18 N36 C7 CU1 8.0(6)
C8 CU1 C7 N4 -108.4(13)
C8 CU1 C7 N36 58.7(14)
C7 N4 C11 C12 -105.2(6)
C13 N4 C11 C12 76.1(6)
C7 N4 C11 C17 73.6(6)
C13 N4 C11 C17 -105.1(6)
C17 C11 C12 C10 1.9(8)
N4 C11 C12 C10 -179.4(5)
C17 C11 C12 C20 -175.6(5)
N4 C11 C12 C20 3.1(7)
C22 C10 C12 C11 -1.5(9)
C22 C10 C12 C20 176.0(6)
C7 N4 C13 C16 -0.3(6)
C11 N4 C13 C16 178.6(4)
N4 C13 C16 N36 0.9(5)
C7 N36 C16 C13 -1.3(6)
C18 N36 C16 C13 -178.0(4)
C12 C11 C17 C26 -1.3(8)
N4 C11 C17 C26 180.0(5)
C12 C11 C17 C14 -179.4(5)
N4 C11 C17 C14 1.8(8)
C33 C14 C17 C26 -75.8(8)
C34 C14 C17 C26 48.2(8)
C33 C14 C17 C11 102.3(7)
C34 C14 C17 C11 -133.8(6)
C27 C15 C18 C9 0.2(8)
C19 C15 C18 C9 -177.3(5)
C27 C15 C18 N36 -177.7(5)
C19 C15 C18 N36 4.8(8)
C24 C9 C18 C15 -0.7(8)
C25 C9 C18 C15 177.4(5)
C24 C9 C18 N36 177.1(5)
C25 C9 C18 N36 -4.7(8)
C7 N36 C18 C15 92.0(6)
C16 N36 C18 C15 -91.6(6)
C7 N36 C18 C9 -86.0(6)
C16 N36 C18 C9 90.4(6)
C18 C15 C19 C31 110.8(6)
C27 C15 C19 C31 -66.5(8)
C18 C15 C19 C30 -126.4(6)
C27 C15 C19 C30 56.2(8)
C11 C12 C20 C32 95.1(7)
C10 C12 C20 C32 -82.3(7)
C11 C12 C20 C23 -141.6(5)
C10 C12 C20 C23 41.1(8)
F2 C8 C21 F3 179.1(5)
CU1 C8 C21 F3 -11.3(10)
F2 C8 C21 F5 0.8(10)
CU1 C8 C21 F5 170.4(5)
C12 C10 C22 C26 0.6(10)
C18 C9 C24 C28 -1.0(9)
C25 C9 C24 C28 -179.2(6)
C24 C9 C25 C29 -65.4(7)
C18 C9 C25 C29 116.5(6)
C24 C9 C25 C35 58.9(8)
C18 C9 C25 C35 -119.2(6)
C10 C22 C26 C17 0.1(10)
C11 C17 C26 C22 0.3(9)
C14 C17 C26 C22 178.4(6)
C18 C15 C27 C28 2.3(9)
C19 C15 C27 C28 179.8(6)
C15 C27 C28 C24 -4.1(11)
C9 C24 C28 C27 3.4(10)
